data_7239379
loop_
_publ_author_name
'Banerjee, Arghya'
'Bera, Anupam'
'Santra, Sourav Kumar'
'Guin, Srimanta'
'Patel, Bhisma K.'

_publ_section_title
;
 Palladium-catalysed regioselective aroylation and acetoxylation of
 3,5-diarylisoxazole via ortho C--H functionalisations
;
_journal_issue 17
_journal_name_full 'RSC Advances'
_journal_page_first 8558
_journal_paper_doi 10.1039/c3ra45403g
_journal_volume 4
_journal_year 2014
_chemical_compound_source synthesis
_chemical_formula_moiety 'C24 H17 N O4'
_chemical_formula_sum 'C24 H17 N O4'
_chemical_formula_weight 383.39
_space_group_IT_number 2
_space_group_name_Hall '-P 1'
_space_group_name_H-M_alt 'P -1'
_symmetry_cell_setting triclinic
_symmetry_Int_Tables_number 2
_symmetry_space_group_name_Hall '-P 1'
_symmetry_space_group_name_H-M 'P -1'
_atom_sites_solution_hydrogens geom
_atom_sites_solution_primary direct
_atom_sites_solution_secondary difmap
_audit_creation_method SHELXL-97
_cell_angle_alpha 113.491(2)
_cell_angle_beta 91.551(2)
_cell_angle_gamma 97.433(2)
_cell_formula_units_Z 2
_cell_length_a 6.2208(3)
_cell_length_b 12.7931(5)
_cell_length_c 13.3551(5)
_cell_measurement_temperature 296(2)
_cell_volume 962.95(7)
_computing_cell_refinement 'Bruker SMART'
_computing_data_collection 'Bruker SMART'
_computing_data_reduction 'Bruker SAINT'
_computing_molecular_graphics 'Bruker SHELXTL'
_computing_publication_material 'Bruker SHELXTL'
_computing_structure_refinement 'SHELXL-97 (Sheldrick, 1997)'
_computing_structure_solution 'SHELXS-97 (Sheldrick, 1990)'
_diffrn_ambient_temperature 296(2)
_diffrn_measured_fraction_theta_full 0.996
_diffrn_measured_fraction_theta_max 0.996
_diffrn_measurement_device_type 'CCD area detector'
_diffrn_measurement_method 'phi and omega scans'
_diffrn_radiation_monochromator graphite
_diffrn_radiation_probe x-ray
_diffrn_radiation_type MoK\a
_diffrn_radiation_wavelength 0.71073
_diffrn_reflns_av_R_equivalents 0.0247
_diffrn_reflns_av_sigmaI/netI 0.0215
_diffrn_reflns_limit_h_max 5
_diffrn_reflns_limit_h_min -5
_diffrn_reflns_limit_k_max 11
_diffrn_reflns_limit_k_min -11
_diffrn_reflns_limit_l_max 12
_diffrn_reflns_limit_l_min -12
_diffrn_reflns_number 8491
_diffrn_reflns_theta_full 19.41
_diffrn_reflns_theta_max 19.41
_diffrn_reflns_theta_min 1.67
_diffrn_source 'fine-focus sealed tube'
_exptl_absorpt_coefficient_mu 0.091
_exptl_absorpt_correction_T_max 0.973
_exptl_absorpt_correction_T_min 0.955
_exptl_absorpt_correction_type multi-scan
_exptl_absorpt_process_details SADABS
_exptl_crystal_colour colorless
_exptl_crystal_density_diffrn 1.322
_exptl_crystal_density_method 'not measured'
_exptl_crystal_description needle
_exptl_crystal_F_000 400
_exptl_crystal_recrystallization_method ethylacetate
_exptl_crystal_size_max 0.54
_exptl_crystal_size_mid 0.42
_exptl_crystal_size_min 0.30
_refine_diff_density_max 0.136
_refine_diff_density_min -0.137
_refine_diff_density_rms 0.029
_refine_ls_extinction_method none
_refine_ls_goodness_of_fit_ref 1.070
_refine_ls_hydrogen_treatment mixed
_refine_ls_matrix_type full
_refine_ls_number_parameters 263
_refine_ls_number_reflns 1645
_refine_ls_number_restraints 0
_refine_ls_restrained_S_all 1.070
_refine_ls_R_factor_all 0.0441
_refine_ls_R_factor_gt 0.0338
_refine_ls_shift/su_max 0.000
_refine_ls_shift/su_mean 0.000
_refine_ls_structure_factor_coef Fsqd
_refine_ls_weighting_details 'calc w=1/[\s^2^(Fo^2^)+(0.0544P)^2^+0.0503P] where P=(Fo^2^+2Fc^2^)/3'
_refine_ls_weighting_scheme calc
_refine_ls_wR_factor_gt 0.0825
_refine_ls_wR_factor_ref 0.0893
_reflns_number_gt 1333
_reflns_number_total 1645
_reflns_threshold_expression >2sigma(I)
_cod_data_source_file c3ra45403g.txt
_cod_data_source_block ab_313
_cod_original_sg_symbol_Hall '-P 1 '
_cod_database_code 7239379

loop_
_symmetry_equiv_pos_as_xyz
'x, y, z'
'-x, -y, -z'

loop_
_atom_site_label
_atom_site_type_symbol
_atom_site_fract_x
_atom_site_fract_y
_atom_site_fract_z
_atom_site_U_iso_or_equiv
_atom_site_adp_type
_atom_site_occupancy
_atom_site_symmetry_multiplicity
_atom_site_calc_flag
_atom_site_refinement_flags
C20 C 0.1575(4) 1.0359(2) 0.37979(17) 0.0437(6) Uani 1 1 d .
C18 C -0.0302(4) 0.8078(2) 0.32416(17) 0.0429(6) Uani 1 1 d .
C19 C 0.2832(4) 0.9553(2) 0.38248(18) 0.0488(7) Uani 1 1 d .
H19 H 0.4317 0.9773 0.4028 0.059 Uiso 1 1 calc R
C16 C -0.1437(5) 0.6888(2) 0.30063(19) 0.0509(7) Uani 1 1 d .
C5 C -0.0171(4) 0.5912(2) 0.2792(2) 0.0493(7) Uani 1 1 d .
C17 C 0.1898(4) 0.8420(2) 0.35524(18) 0.0486(7) Uani 1 1 d .
H17 H 0.2759 0.7887 0.3579 0.058 Uiso 1 1 calc R
C22 C -0.1548(4) 0.8887(2) 0.32045(19) 0.0554(7) Uani 1 1 d .
H22 H -0.3028 0.8664 0.2988 0.066 Uiso 1 1 calc R
C6 C 0.1341(4) 0.5619(2) 0.2008(2) 0.0495(7) Uani 1 1 d .
C23 C 0.2507(5) 1.1588(2) 0.41084(19) 0.0539(7) Uani 1 1 d .
C21 C -0.0632(4) 1.0012(2) 0.34816(19) 0.0560(7) Uani 1 1 d .
H21 H -0.1496 1.0544 0.3457 0.067 Uiso 1 1 calc R
C2 C 0.2530(4) 0.4744(2) 0.1921(2) 0.0640(8) Uani 1 1 d .
H2 H 0.3546 0.4548 0.1405 0.077 Uiso 1 1 calc R
C9 C 0.3012(5) 0.7108(2) 0.0272(2) 0.0527(7) Uani 1 1 d .
C4 C -0.0504(4) 0.5291(2) 0.3444(2) 0.0634(7) Uani 1 1 d .
H4 H -0.1544 0.5464 0.3949 0.076 Uiso 1 1 calc R
C7 C 0.1649(5) 0.62013(19) 0.12582(19) 0.0501(7) Uani 1 1 d .
C11 C 0.6373(5) 0.8150(2) 0.0003(2) 0.0701(8) Uani 1 1 d .
H11 H 0.7084 0.7991 0.0536 0.084 Uiso 1 1 calc R
C8 C 0.3596(4) 0.6553(2) 0.0878(2) 0.0563(7) Uani 1 1 d .
H8 H 0.4989 0.6427 0.1020 0.068 Uiso 1 1 calc R
C10 C 0.4177(5) 0.7745(2) -0.0291(2) 0.0567(7) Uani 1 1 d .
C15 C 0.3159(5) 0.7979(3) -0.1096(2) 0.0768(8) Uani 1 1 d .
H15 H 0.1693 0.7696 -0.1319 0.092 Uiso 1 1 calc R
C3 C 0.0685(5) 0.4429(2) 0.3347(3) 0.0739(8) Uani 1 1 d .
H3 H 0.0458 0.4024 0.3789 0.089 Uiso 1 1 calc R
C24 C 0.5755(4) 1.2953(2) 0.4616(2) 0.0787(9) Uani 1 1 d .
H24A H 0.5354 1.3231 0.4078 0.118 Uiso 1 1 calc R
H24B H 0.7303 1.2972 0.4667 0.118 Uiso 1 1 calc R
H24C H 0.5319 1.3433 0.5314 0.118 Uiso 1 1 calc R
C12 C 0.7510(5) 0.8784(3) -0.0485(3) 0.0894(10) Uani 1 1 d .
H12 H 0.8991 0.9042 -0.0290 0.107 Uiso 1 1 calc R
C13 C 0.6482(9) 0.9039(3) -0.1255(3) 0.0982(11) Uani 1 1 d .
H13 H 0.7253 0.9489 -0.1566 0.118 Uiso 1 1 calc R
C1 C 0.2218(5) 0.4164(2) 0.2592(3) 0.0734(9) Uani 1 1 d .
H1 H 0.3046 0.3591 0.2537 0.088 Uiso 1 1 calc R
C14 C 0.4322(8) 0.8635(3) -0.1570(3) 0.0968(11) Uani 1 1 d .
H14 H 0.3631 0.8800 -0.2104 0.116 Uiso 1 1 calc R
N1 N -0.0041(3) 0.64945(17) 0.08786(17) 0.0592(6) Uani 1 1 d .
O3 O 0.4678(3) 1.17755(13) 0.42947(13) 0.0639(5) Uani 1 1 d .
O2 O -0.3401(3) 0.67343(14) 0.30705(15) 0.0724(6) Uani 1 1 d .
O4 O 0.1452(3) 1.23347(15) 0.41844(16) 0.0795(6) Uani 1 1 d .
O1 O 0.0817(3) 0.70851(14) 0.02486(13) 0.0627(5) Uani 1 1 d .

loop_
_atom_site_aniso_label
_atom_site_aniso_U_11
_atom_site_aniso_U_22
_atom_site_aniso_U_33
_atom_site_aniso_U_23
_atom_site_aniso_U_13
_atom_site_aniso_U_12
C20 0.0464(18) 0.0393(18) 0.0468(16) 0.0164(12) 0.0073(13) 0.0146(15)
C18 0.0418(17) 0.0412(17) 0.0461(15) 0.0165(12) 0.0057(12) 0.0113(15)
C19 0.0402(15) 0.0462(18) 0.0565(17) 0.0172(13) 0.0017(12) 0.0077(15)
C16 0.0482(19) 0.054(2) 0.0506(16) 0.0215(13) 0.0022(14) 0.0068(17)
C5 0.0502(17) 0.0384(16) 0.0541(17) 0.0164(14) -0.0024(14) -0.0013(14)
C17 0.0462(19) 0.0436(19) 0.0563(16) 0.0187(13) 0.0005(13) 0.0130(14)
C22 0.0411(16) 0.0558(19) 0.0675(18) 0.0225(15) 0.0027(13) 0.0099(16)
C6 0.0547(17) 0.0354(16) 0.0534(18) 0.0147(14) -0.0054(15) 0.0025(14)
C23 0.060(2) 0.048(2) 0.0572(17) 0.0235(14) 0.0067(14) 0.0130(18)
C21 0.050(2) 0.050(2) 0.0724(19) 0.0249(14) 0.0038(14) 0.0205(15)
C2 0.074(2) 0.0450(17) 0.067(2) 0.0171(16) 0.0012(15) 0.0089(16)
C9 0.046(2) 0.0541(17) 0.0525(18) 0.0146(15) 0.0019(14) 0.0123(14)
C4 0.0700(19) 0.0512(18) 0.070(2) 0.0273(16) 0.0052(14) 0.0034(16)
C7 0.055(2) 0.0395(16) 0.0482(17) 0.0091(13) 0.0000(16) 0.0103(14)
C11 0.071(2) 0.070(2) 0.075(2) 0.0325(17) 0.0139(18) 0.0155(17)
C8 0.053(2) 0.0592(17) 0.0590(18) 0.0250(15) 0.0014(15) 0.0144(15)
C10 0.068(2) 0.0535(17) 0.0518(18) 0.0210(15) 0.0102(16) 0.0196(16)
C15 0.087(2) 0.091(2) 0.064(2) 0.0386(19) 0.0146(19) 0.0275(19)
C3 0.094(2) 0.051(2) 0.081(2) 0.0333(16) -0.001(2) 0.0033(18)
C24 0.076(2) 0.0524(19) 0.102(2) 0.0311(16) 0.0047(17) -0.0087(16)
C12 0.093(3) 0.077(2) 0.096(3) 0.032(2) 0.032(2) 0.012(2)
C13 0.136(4) 0.071(2) 0.100(3) 0.041(2) 0.053(3) 0.028(3)
C1 0.089(2) 0.0441(18) 0.085(2) 0.0232(18) -0.007(2) 0.0141(16)
C14 0.141(4) 0.104(3) 0.071(2) 0.051(2) 0.033(3) 0.052(3)
N1 0.0555(16) 0.0629(15) 0.0590(15) 0.0250(12) 0.0020(12) 0.0080(12)
O3 0.0569(13) 0.0493(13) 0.0833(13) 0.0268(9) 0.0029(10) 0.0015(9)
O2 0.0476(12) 0.0746(13) 0.0987(15) 0.0410(11) 0.0068(10) 0.0019(10)
O4 0.0751(14) 0.0516(12) 0.1185(16) 0.0385(11) 0.0053(11) 0.0204(11)
O1 0.0586(14) 0.0760(12) 0.0608(12) 0.0341(10) 0.0012(9) 0.0154(10)

loop_
_atom_type_symbol
_atom_type_description
_atom_type_scat_dispersion_real
_atom_type_scat_dispersion_imag
_atom_type_scat_source
C C 0.0033 0.0016 'International Tables Vol C Tables 4.2.6.8 and 6.1.1.4'
H H 0.0000 0.0000 'International Tables Vol C Tables 4.2.6.8 and 6.1.1.4'
N N 0.0061 0.0033 'International Tables Vol C Tables 4.2.6.8 and 6.1.1.4'
O O 0.0106 0.0060 'International Tables Vol C Tables 4.2.6.8 and 6.1.1.4'

loop_
_geom_angle_atom_site_label_1
_geom_angle_atom_site_label_2
_geom_angle_atom_site_label_3
_geom_angle
C19 C20 C21 118.9(2)
C19 C20 C23 122.2(3)
C21 C20 C23 118.9(2)
C17 C18 C22 118.7(2)
C17 C18 C16 123.0(2)
C22 C18 C16 118.1(2)
C20 C19 C17 120.6(2)
O2 C16 C5 119.8(2)
O2 C16 C18 119.3(2)
C5 C16 C18 120.8(2)
C4 C5 C6 119.2(2)
C4 C5 C16 117.0(3)
C6 C5 C16 123.8(2)
C18 C17 C19 120.4(2)
C21 C22 C18 121.1(2)
C2 C6 C5 119.2(2)
C2 C6 C7 119.7(3)
C5 C6 C7 121.1(2)
O4 C23 O3 123.3(2)
O4 C23 C20 124.4(3)
O3 C23 C20 112.3(2)
C22 C21 C20 120.3(2)
C1 C2 C6 120.6(3)
C8 C9 O1 108.9(2)
C8 C9 C10 134.9(3)
O1 C9 C10 116.0(2)
C3 C4 C5 120.8(3)
N1 C7 C8 111.3(2)
N1 C7 C6 119.5(3)
C8 C7 C6 129.2(3)
C12 C11 C10 120.5(3)
C9 C8 C7 105.6(2)
C15 C10 C11 118.8(3)
C15 C10 C9 122.4(3)
C11 C10 C9 118.9(3)
C10 C15 C14 120.0(3)
C4 C3 C1 119.7(3)
C13 C12 C11 120.4(3)
C12 C13 C14 120.2(3)
C2 C1 C3 120.4(3)
C13 C14 C15 120.2(3)
C7 N1 O1 105.25(19)
C23 O3 C24 116.82(19)
C9 O1 N1 108.87(18)

loop_
_geom_bond_atom_site_label_1
_geom_bond_atom_site_label_2
_geom_bond_distance
C20 C19 1.383(3)
C20 C21 1.386(3)
C20 C23 1.488(3)
C18 C17 1.381(3)
C18 C22 1.386(3)
C18 C16 1.497(3)
C19 C17 1.386(3)
C16 O2 1.223(2)
C16 C5 1.498(3)
C5 C4 1.396(3)
C5 C6 1.398(3)
C22 C21 1.374(3)
C6 C2 1.390(3)
C6 C7 1.470(3)
C23 O4 1.200(3)
C23 O3 1.339(3)
C2 C1 1.375(3)
C9 C8 1.342(3)
C9 O1 1.361(3)
C9 C10 1.456(3)
C4 C3 1.373(3)
C7 N1 1.314(3)
C7 C8 1.415(3)
C11 C12 1.371(4)
C11 C10 1.384(3)
C10 C15 1.384(3)
C15 C14 1.385(4)
C3 C1 1.380(3)
C24 O3 1.452(3)
C12 C13 1.363(4)
C13 C14 1.366(4)
N1 O1 1.411(2)
